data_7129841
loop_
_publ_author_name
'Wei, Yongliang'
'Wang, Tongdao'

_publ_section_title
;
 From trihydroborates to bisborylenes: a route to dinuclear bisborylene
 complexes.
;
_journal_issue 29
_journal_name_full 'Chemical communications (Cambridge, England)'
_journal_page_first 4659
_journal_page_last 4662
_journal_paper_doi 10.1039/d2cc01078j
_journal_volume 58
_journal_year 2022
_chemical_formula_moiety 'C37 H44 B P Ru'
_chemical_formula_sum 'C37 H44 B P Ru'
_chemical_formula_weight 631.57
_space_group_crystal_system triclinic
_space_group_IT_number 2
_space_group_name_Hall '-P 1'
_space_group_name_H-M_alt 'P -1'
_atom_sites_solution_hydrogens mixed
_atom_sites_solution_primary dual
_audit_creation_date 2022-01-08
_audit_creation_method
;
Olex2 1.2
(compiled 2018.05.29 svn.r3508 for OlexSys, GUI svn.r5506)
;
_audit_update_record
;
2022-02-07 deposited with the CCDC.	2022-03-15 downloaded from the CCDC.
;
_cell_angle_alpha 72.368(2)
_cell_angle_beta 83.187(2)
_cell_angle_gamma 73.943(2)
_cell_formula_units_Z 2
_cell_length_a 8.8795(5)
_cell_length_b 12.1593(7)
_cell_length_c 16.4427(10)
_cell_measurement_reflns_used 9937
_cell_measurement_temperature 200.0
_cell_measurement_theta_max 26.052
_cell_measurement_theta_min 2.389
_cell_volume 1624.71(17)
_computing_cell_refinement 'SAINT V8.40A (Bruker, 2016)'
_computing_data_collection 'Bruker APEX2'
_computing_data_reduction 'SAINT V8.40A (Bruker, 2016)'
_computing_molecular_graphics 'Olex2 (Dolomanov et al., 2009)'
_computing_publication_material 'Olex2 (Dolomanov et al., 2009)'
_computing_structure_refinement 'ShelXL (Sheldrick, 2015)'
_computing_structure_solution 'ShelXT (Sheldrick, 2015)'
_diffrn_ambient_temperature 200.0
_diffrn_detector 'Bruker PHOTON 100 CMOS'
_diffrn_detector_type 'CCD area detector'
_diffrn_measured_fraction_theta_full 0.990
_diffrn_measured_fraction_theta_max 0.990
_diffrn_measurement_device 'three-circle diffractometer'
_diffrn_measurement_device_type 'Bruker D8 Venture'
_diffrn_measurement_method '\w and \f scans'
_diffrn_radiation_monochromator graphite
_diffrn_radiation_probe x-ray
_diffrn_radiation_type MoK\a
_diffrn_radiation_wavelength 0.71073
_diffrn_reflns_av_R_equivalents 0.0462
_diffrn_reflns_av_unetI/netI 0.0429
_diffrn_reflns_Laue_measured_fraction_full 0.990
_diffrn_reflns_Laue_measured_fraction_max 0.990
_diffrn_reflns_limit_h_max 10
_diffrn_reflns_limit_h_min -10
_diffrn_reflns_limit_k_max 14
_diffrn_reflns_limit_k_min -14
_diffrn_reflns_limit_l_max 19
_diffrn_reflns_limit_l_min -19
_diffrn_reflns_number 24800
_diffrn_reflns_point_group_measured_fraction_full 0.990
_diffrn_reflns_point_group_measured_fraction_max 0.990
_diffrn_reflns_theta_full 24.998
_diffrn_reflns_theta_max 24.998
_diffrn_reflns_theta_min 2.389
_diffrn_source 'sealed tube'
_diffrn_source_type 'Incoatec I\ms'
_exptl_absorpt_coefficient_mu 0.555
_exptl_absorpt_correction_T_max 0.7461
_exptl_absorpt_correction_T_min 0.7104
_exptl_absorpt_correction_type multi-scan
_exptl_crystal_colour 'clear light yellow'
_exptl_crystal_colour_lustre clear
_exptl_crystal_colour_modifier light
_exptl_crystal_colour_primary yellow
_exptl_crystal_density_diffrn 1.291
_exptl_crystal_description block
_exptl_crystal_F_000 660
_exptl_crystal_size_max 0.35
_exptl_crystal_size_mid 0.24
_exptl_crystal_size_min 0.15
_refine_diff_density_max 0.412
_refine_diff_density_min -0.356
_refine_diff_density_rms 0.059
_refine_ls_extinction_method none
_refine_ls_goodness_of_fit_ref 1.051
_refine_ls_hydrogen_treatment mixed
_refine_ls_matrix_type full
_refine_ls_number_parameters 380
_refine_ls_number_reflns 5675
_refine_ls_number_restraints 0
_refine_ls_restrained_S_all 1.051
_refine_ls_R_factor_all 0.0411
_refine_ls_R_factor_gt 0.0312
_refine_ls_shift/su_max 0.001
_refine_ls_shift/su_mean 0.000
_refine_ls_structure_factor_coef Fsqd
_refine_ls_weighting_details 'w=1/[\s^2^(Fo^2^)+(0.0290P)^2^+0.6632P] where P=(Fo^2^+2Fc^2^)/3'
_refine_ls_weighting_scheme calc
_refine_ls_wR_factor_gt 0.0681
_refine_ls_wR_factor_ref 0.0705
_reflns_Friedel_coverage 0.000
_reflns_number_gt 4884
_reflns_number_total 5675
_reflns_threshold_expression 'I > 2\s(I)'
_cod_data_source_file d2cc01078j2.cif
_cod_data_source_block mo_21jun06wyl4_0m
_cod_depositor_comments 'Adding full bibliography for 7129838--7129841.cif.'
_cod_database_code 7129841
_shelx_shelxl_version_number 2018/3
_shelx_space_group_comment
;
The symmetry employed for this shelxl refinement is uniquely defined
by the following loop, which should always be used as a source of
symmetry information in preference to the above space-group names.
They are only intended as comments.
;
_shelx_estimated_absorpt_t_max 0.921
_shelx_estimated_absorpt_t_min 0.829
_olex2_refinement_description
;
1. Fixed Uiso
 At 1.2 times of:
  All C(H) groups
 At 1.5 times of:
  All C(H,H,H) groups
2.a Ternary CH refined with riding coordinates:
 C7(H7)
2.b Aromatic/amide H refined with riding coordinates:
 C3(H3), C4(H4), C5(H5), C6(H6), C21(H11), C22(H12), C23(H13), C24(H14),
 C25(H15), C27(H27), C28(H26), C29(H25), C30(H24), C31(H23), C33(H17), C34(H18),
  C35(H19), C36(H20), C37(H21)
2.c Idealised Me refined as rotating group:
 C8(H8A,H8B,H8C), C9(H9A,H9B,H9C), C15(H35A,H35B,H35C), C16(H34A,H34B,H34C),
 C17(H33A,H33B,H33C), C18(H37A,H37B,H37C), C19(H36A,H36B,H36C)
;
_olex2_submission_special_instructions 'No special instructions were received'

loop_
_space_group_symop_operation_xyz
'x, y, z'
'-x, -y, -z'

loop_
_atom_site_label
_atom_site_type_symbol
_atom_site_fract_x
_atom_site_fract_y
_atom_site_fract_z
_atom_site_U_iso_or_equiv
_atom_site_adp_type
_atom_site_occupancy
_atom_site_site_symmetry_order
_atom_site_calc_flag
_atom_site_refinement_flags_posn
_atom_site_refinement_flags_adp
_atom_site_refinement_flags_occupancy
_atom_site_disorder_assembly
_atom_site_disorder_group
B1 B 0.4802(4) 0.8480(3) 0.75316(19) 0.0295(7) Uani 1 1 d . . . . .
C1 C 0.5043(3) 0.9670(2) 0.76468(17) 0.0317(6) Uani 1 1 d . . . . .
C2 C 0.5101(3) 1.0680(2) 0.69615(19) 0.0401(7) Uani 1 1 d . . . . .
C3 C 0.5470(4) 1.1647(3) 0.7105(2) 0.0544(9) Uani 1 1 d . . . . .
H3 H 0.548913 1.233552 0.664022 0.065 Uiso 1 1 calc R . . . .
C4 C 0.5805(4) 1.1625(3) 0.7902(3) 0.0640(10) Uani 1 1 d . . . . .
H4 H 0.606859 1.228841 0.798568 0.077 Uiso 1 1 calc R . . . .
C5 C 0.5759(4) 1.0649(3) 0.8575(2) 0.0631(10) Uani 1 1 d . . . . .
H5 H 0.599260 1.062914 0.912876 0.076 Uiso 1 1 calc R . . . .
C6 C 0.5370(3) 0.9686(3) 0.84500(19) 0.0469(8) Uani 1 1 d . . . . .
H6 H 0.532610 0.901576 0.892646 0.056 Uiso 1 1 calc R . . . .
C7 C 0.4826(4) 1.0703(3) 0.6060(2) 0.0565(9) Uani 1 1 d . . . . .
H7 H 0.489700 0.986188 0.607628 0.068 Uiso 1 1 calc R . . . .
C8 C 0.3193(5) 1.1426(5) 0.5774(3) 0.1065(17) Uani 1 1 d . . . . .
H8A H 0.241168 1.106750 0.615305 0.160 Uiso 1 1 calc GR . . . .
H8B H 0.307628 1.142994 0.518743 0.160 Uiso 1 1 calc GR . . . .
H8C H 0.303678 1.224651 0.579563 0.160 Uiso 1 1 calc GR . . . .
C9 C 0.6036(4) 1.1108(4) 0.5404(2) 0.0793(12) Uani 1 1 d . . . . .
H9A H 0.597346 1.194622 0.534461 0.119 Uiso 1 1 calc GR . . . .
H9B H 0.584062 1.102502 0.485436 0.119 Uiso 1 1 calc GR . . . .
H9C H 0.708257 1.061775 0.558617 0.119 Uiso 1 1 calc GR . . . .
C10 C 0.1471(3) 0.8486(3) 0.9073(2) 0.0500(9) Uani 1 1 d . . . . .
C11 C 0.0915(3) 0.9320(3) 0.8303(2) 0.0450(8) Uani 1 1 d . . . . .
C12 C 0.0208(3) 0.8732(2) 0.78679(17) 0.0359(7) Uani 1 1 d . . . . .
C13 C 0.0307(3) 0.7555(2) 0.83964(17) 0.0349(6) Uani 1 1 d . . . . .
C14 C 0.1129(3) 0.7382(3) 0.91360(18) 0.0428(7) Uani 1 1 d . . . . .
C15 C 0.2179(4) 0.8730(4) 0.9775(2) 0.0945(16) Uani 1 1 d . . . . .
H35A H 0.305863 0.805287 1.000967 0.142 Uiso 1 1 calc GR . . . .
H35B H 0.138073 0.884141 1.022910 0.142 Uiso 1 1 calc GR . . . .
H35C H 0.255408 0.945364 0.954017 0.142 Uiso 1 1 calc GR . . . .
C16 C 0.0898(4) 1.0615(3) 0.8011(3) 0.0798(13) Uani 1 1 d . . . . .
H34A H 0.185602 1.071979 0.818464 0.120 Uiso 1 1 calc GR . . . .
H34B H -0.001875 1.106910 0.827075 0.120 Uiso 1 1 calc GR . . . .
H34C H 0.084478 1.090499 0.738805 0.120 Uiso 1 1 calc GR . . . .
C17 C -0.0711(3) 0.9351(3) 0.7082(2) 0.0551(9) Uani 1 1 d . . . . .
H33A H -0.008072 0.979388 0.664200 0.083 Uiso 1 1 calc GR . . . .
H33B H -0.167313 0.990683 0.721511 0.083 Uiso 1 1 calc GR . . . .
H33C H -0.098229 0.876005 0.687172 0.083 Uiso 1 1 calc GR . . . .
C18 C -0.0481(3) 0.6697(3) 0.8246(2) 0.0523(8) Uani 1 1 d . . . . .
H37A H -0.034401 0.671473 0.764278 0.079 Uiso 1 1 calc GR . . . .
H37B H -0.160268 0.692551 0.839779 0.079 Uiso 1 1 calc GR . . . .
H37C H -0.001398 0.589007 0.860039 0.079 Uiso 1 1 calc GR . . . .
C19 C 0.1318(4) 0.6337(4) 0.9921(2) 0.0784(12) Uani 1 1 d . . . . .
H36A H 0.120655 0.563948 0.977628 0.118 Uiso 1 1 calc GR . . . .
H36B H 0.051194 0.652657 1.035429 0.118 Uiso 1 1 calc GR . . . .
H36C H 0.235907 0.616270 1.014513 0.118 Uiso 1 1 calc GR . . . .
C20 C 0.5799(3) 0.5633(2) 0.72684(15) 0.0244(5) Uani 1 1 d . . . . .
C21 C 0.6378(3) 0.6248(2) 0.64940(16) 0.0323(6) Uani 1 1 d . . . . .
H11 H 0.568470 0.690509 0.612934 0.039 Uiso 1 1 calc R . . . .
C22 C 0.7936(3) 0.5926(3) 0.62410(17) 0.0379(7) Uani 1 1 d . . . . .
H12 H 0.830225 0.636286 0.570766 0.045 Uiso 1 1 calc R . . . .
C23 C 0.8957(3) 0.4981(3) 0.67544(18) 0.0416(7) Uani 1 1 d . . . . .
H13 H 1.002855 0.475640 0.657822 0.050 Uiso 1 1 calc R . . . .
C24 C 0.8420(3) 0.4363(3) 0.7525(2) 0.0457(8) Uani 1 1 d . . . . .
H14 H 0.912623 0.371007 0.788511 0.055 Uiso 1 1 calc R . . . .
C25 C 0.6855(3) 0.4679(2) 0.77841(17) 0.0348(6) Uani 1 1 d . . . . .
H15 H 0.650099 0.424017 0.831988 0.042 Uiso 1 1 calc R . . . .
C26 C 0.2908(3) 0.6142(2) 0.65562(15) 0.0267(6) Uani 1 1 d . . . . .
C27 C 0.3505(3) 0.5239(3) 0.61592(18) 0.0388(7) Uani 1 1 d . . . . .
H27 H 0.431176 0.456585 0.641920 0.047 Uiso 1 1 calc R . . . .
C28 C 0.2940(4) 0.5308(3) 0.53953(19) 0.0503(8) Uani 1 1 d . . . . .
H26 H 0.335026 0.468090 0.513593 0.060 Uiso 1 1 calc R . . . .
C29 C 0.1782(4) 0.6286(3) 0.50071(18) 0.0507(8) Uani 1 1 d . . . . .
H25 H 0.139304 0.633609 0.447966 0.061 Uiso 1 1 calc R . . . .
C30 C 0.1191(3) 0.7189(3) 0.53868(18) 0.0450(8) Uani 1 1 d . . . . .
H24 H 0.038905 0.786137 0.512106 0.054 Uiso 1 1 calc R . . . .
C31 C 0.1756(3) 0.7126(2) 0.61527(16) 0.0331(6) Uani 1 1 d . . . . .
H23 H 0.135066 0.776241 0.640394 0.040 Uiso 1 1 calc R . . . .
C32 C 0.3364(3) 0.4764(2) 0.83260(15) 0.0275(6) Uani 1 1 d . . . . .
C33 C 0.3904(3) 0.4471(2) 0.91460(17) 0.0382(7) Uani 1 1 d . . . . .
H17 H 0.442774 0.497545 0.927811 0.046 Uiso 1 1 calc R . . . .
C34 C 0.3694(3) 0.3463(3) 0.97722(18) 0.0471(8) Uani 1 1 d . . . . .
H18 H 0.408866 0.327162 1.032382 0.057 Uiso 1 1 calc R . . . .
C35 C 0.2909(3) 0.2738(3) 0.9592(2) 0.0500(8) Uani 1 1 d . . . . .
H19 H 0.275150 0.204942 1.002199 0.060 Uiso 1 1 calc R . . . .
C36 C 0.2358(3) 0.3011(2) 0.8793(2) 0.0452(7) Uani 1 1 d . . . . .
H20 H 0.181382 0.251063 0.867142 0.054 Uiso 1 1 calc R . . . .
C37 C 0.2585(3) 0.4013(2) 0.81584(17) 0.0338(6) Uani 1 1 d . . . . .
H21 H 0.220590 0.418681 0.760515 0.041 Uiso 1 1 calc R . . . .
H1A H 0.349(3) 0.857(2) 0.7133(14) 0.030(6) Uiso 1 1 d . . . . .
H1B H 0.453(3) 0.768(2) 0.8296(15) 0.038(7) Uiso 1 1 d . . . . .
H1C H 0.580(3) 0.801(2) 0.7205(14) 0.028(6) Uiso 1 1 d . . . . .
P1 P 0.36938(7) 0.61225(6) 0.75490(4) 0.02347(15) Uani 1 1 d . . . . .
Ru1 Ru 0.27220(2) 0.78054(2) 0.80091(2) 0.02532(8) Uani 1 1 d . . . . .

loop_
_atom_site_aniso_label
_atom_site_aniso_U_11
_atom_site_aniso_U_22
_atom_site_aniso_U_33
_atom_site_aniso_U_23
_atom_site_aniso_U_13
_atom_site_aniso_U_12
B1 0.0288(16) 0.0271(16) 0.0321(17) -0.0066(14) -0.0061(13) -0.0062(13)
C1 0.0238(14) 0.0306(15) 0.0433(16) -0.0126(13) -0.0068(12) -0.0060(11)
C2 0.0309(15) 0.0279(15) 0.0592(19) -0.0068(14) -0.0094(14) -0.0070(12)
C3 0.0467(19) 0.0272(16) 0.088(3) -0.0151(17) -0.0054(18) -0.0076(14)
C4 0.053(2) 0.046(2) 0.112(3) -0.049(2) 0.002(2) -0.0167(17)
C5 0.069(2) 0.067(2) 0.076(3) -0.044(2) -0.0110(19) -0.023(2)
C6 0.0522(19) 0.0448(18) 0.0499(19) -0.0174(15) -0.0096(15) -0.0143(15)
C7 0.064(2) 0.0469(19) 0.056(2) 0.0080(16) -0.0239(17) -0.0268(17)
C8 0.060(3) 0.161(5) 0.078(3) 0.002(3) -0.027(2) -0.024(3)
C9 0.069(3) 0.099(3) 0.063(2) -0.009(2) -0.009(2) -0.024(2)
C10 0.0273(15) 0.084(2) 0.053(2) -0.0501(19) 0.0030(14) -0.0051(16)
C11 0.0313(16) 0.0422(18) 0.071(2) -0.0362(17) 0.0043(15) -0.0044(13)
C12 0.0226(14) 0.0434(17) 0.0423(16) -0.0190(14) 0.0016(12) -0.0026(12)
C13 0.0226(13) 0.0416(17) 0.0435(17) -0.0197(14) 0.0077(12) -0.0083(12)
C14 0.0304(15) 0.060(2) 0.0343(16) -0.0178(15) 0.0069(12) -0.0032(14)
C15 0.051(2) 0.179(5) 0.090(3) -0.108(3) 0.003(2) -0.013(3)
C16 0.051(2) 0.051(2) 0.150(4) -0.057(2) 0.011(2) -0.0086(18)
C17 0.0347(17) 0.063(2) 0.055(2) -0.0151(17) -0.0089(15) 0.0100(15)
C18 0.0340(17) 0.058(2) 0.074(2) -0.0296(18) 0.0179(16) -0.0223(15)
C19 0.055(2) 0.105(3) 0.039(2) -0.001(2) 0.0183(16) 0.006(2)
C20 0.0238(13) 0.0259(13) 0.0270(14) -0.0116(11) -0.0022(10) -0.0071(11)
C21 0.0289(14) 0.0369(16) 0.0307(15) -0.0090(12) -0.0029(11) -0.0079(12)
C22 0.0332(16) 0.0542(18) 0.0298(15) -0.0130(13) 0.0017(12) -0.0167(14)
C23 0.0217(14) 0.060(2) 0.0480(18) -0.0255(16) 0.0016(13) -0.0084(14)
C24 0.0286(16) 0.0457(18) 0.057(2) -0.0090(15) -0.0139(14) -0.0006(13)
C25 0.0291(15) 0.0371(16) 0.0342(15) -0.0030(12) -0.0040(12) -0.0087(12)
C26 0.0251(13) 0.0333(14) 0.0257(13) -0.0108(11) 0.0026(10) -0.0129(11)
C27 0.0338(15) 0.0471(17) 0.0427(17) -0.0241(14) 0.0011(13) -0.0102(13)
C28 0.0469(19) 0.079(2) 0.0453(19) -0.0411(18) 0.0084(15) -0.0261(18)
C29 0.052(2) 0.085(3) 0.0280(16) -0.0189(17) -0.0011(14) -0.0361(19)
C30 0.0417(17) 0.057(2) 0.0353(17) -0.0012(15) -0.0121(13) -0.0194(15)
C31 0.0317(15) 0.0400(16) 0.0296(15) -0.0085(12) -0.0042(11) -0.0127(13)
C32 0.0221(13) 0.0276(14) 0.0314(14) -0.0079(11) 0.0010(11) -0.0057(11)
C33 0.0397(16) 0.0443(17) 0.0320(16) -0.0075(13) -0.0012(12) -0.0166(13)
C34 0.0480(19) 0.054(2) 0.0325(16) 0.0013(15) -0.0035(14) -0.0170(16)
C35 0.0422(18) 0.0391(18) 0.055(2) 0.0089(15) 0.0010(15) -0.0136(15)
C36 0.0345(16) 0.0349(17) 0.066(2) -0.0089(15) -0.0022(15) -0.0140(13)
C37 0.0296(14) 0.0309(15) 0.0387(16) -0.0070(13) -0.0044(12) -0.0061(12)
P1 0.0214(3) 0.0261(3) 0.0242(3) -0.0087(3) -0.0020(3) -0.0060(3)
Ru1 0.02269(12) 0.02877(13) 0.02743(12) -0.01239(9) -0.00313(8) -0.00543(8)

loop_
_atom_type_symbol
_atom_type_description
_atom_type_scat_dispersion_real
_atom_type_scat_dispersion_imag
_atom_type_scat_source
C C 0.0033 0.0016 'International Tables Vol C Tables 4.2.6.8 and 6.1.1.4'
H H 0.0000 0.0000 'International Tables Vol C Tables 4.2.6.8 and 6.1.1.4'
B B 0.0013 0.0007 'International Tables Vol C Tables 4.2.6.8 and 6.1.1.4'
P P 0.1023 0.0942 'International Tables Vol C Tables 4.2.6.8 and 6.1.1.4'
Ru Ru -1.2594 0.8363 'International Tables Vol C Tables 4.2.6.8 and 6.1.1.4'

loop_
_geom_angle_atom_site_label_1
_geom_angle_atom_site_label_2
_geom_angle_atom_site_label_3
_geom_angle
_geom_angle_site_symmetry_1
_geom_angle_site_symmetry_3
_geom_angle_publ_flag
C1 B1 H1A 117.5(10) . . ?
C1 B1 H1B 113.2(10) . . ?
C1 B1 H1C 113.0(13) . . ?
C1 B1 Ru1 124.0(2) . . ?
H1A B1 H1B 97.8(14) . . ?
H1A B1 H1C 106.7(16) . . ?
H1B B1 H1C 107.3(16) . . ?
Ru1 B1 H1A 48.6(10) . . ?
Ru1 B1 H1B 49.9(10) . . ?
Ru1 B1 H1C 123.0(12) . . ?
C2 C1 B1 123.1(2) . . ?
C6 C1 B1 119.1(2) . . ?
C6 C1 C2 117.4(2) . . ?
C1 C2 C7 120.2(2) . . ?
C3 C2 C1 119.6(3) . . ?
C3 C2 C7 120.1(3) . . ?
C2 C3 H3 119.3 . . ?
C4 C3 C2 121.4(3) . . ?
C4 C3 H3 119.3 . . ?
C3 C4 H4 120.2 . . ?
C5 C4 C3 119.7(3) . . ?
C5 C4 H4 120.2 . . ?
C4 C5 H5 120.0 . . ?
C4 C5 C6 119.9(3) . . ?
C6 C5 H5 120.0 . . ?
C1 C6 H6 119.0 . . ?
C5 C6 C1 121.9(3) . . ?
C5 C6 H6 119.0 . . ?
C2 C7 H7 106.5 . . ?
C8 C7 C2 112.3(3) . . ?
C8 C7 H7 106.5 . . ?
C9 C7 C2 114.2(3) . . ?
C9 C7 H7 106.5 . . ?
C9 C7 C8 110.2(3) . . ?
C7 C8 H8A 109.5 . . ?
C7 C8 H8B 109.5 . . ?
C7 C8 H8C 109.5 . . ?
H8A C8 H8B 109.5 . . ?
H8A C8 H8C 109.5 . . ?
H8B C8 H8C 109.5 . . ?
C7 C9 H9A 109.5 . . ?
C7 C9 H9B 109.5 . . ?
C7 C9 H9C 109.5 . . ?
H9A C9 H9B 109.5 . . ?
H9A C9 H9C 109.5 . . ?
H9B C9 H9C 109.5 . . ?
C11 C10 C14 109.2(2) . . ?
C11 C10 C15 126.2(3) . . ?
C11 C10 Ru1 71.82(16) . . ?
C14 C10 C15 124.4(3) . . ?
C14 C10 Ru1 71.32(15) . . ?
C15 C10 Ru1 127.6(2) . . ?
C10 C11 C12 107.3(3) . . ?
C10 C11 C16 127.3(3) . . ?
C10 C11 Ru1 71.23(16) . . ?
C12 C11 C16 125.2(3) . . ?
C12 C11 Ru1 70.66(14) . . ?
C16 C11 Ru1 127.9(2) . . ?
C11 C12 C17 124.3(3) . . ?
C11 C12 Ru1 71.31(15) . . ?
C13 C12 C11 107.9(2) . . ?
C13 C12 C17 127.0(3) . . ?
C13 C12 Ru1 72.61(15) . . ?
C17 C12 Ru1 130.07(19) . . ?
C12 C13 C14 108.3(2) . . ?
C12 C13 C18 125.3(3) . . ?
C12 C13 Ru1 70.27(15) . . ?
C14 C13 C18 126.0(3) . . ?
C14 C13 Ru1 70.38(15) . . ?
C18 C13 Ru1 130.37(18) . . ?
C10 C14 C19 124.9(3) . . ?
C10 C14 Ru1 71.05(16) . . ?
C13 C14 C10 107.3(3) . . ?
C13 C14 C19 126.8(3) . . ?
C13 C14 Ru1 72.35(15) . . ?
C19 C14 Ru1 131.2(2) . . ?
C10 C15 H35A 109.5 . . ?
C10 C15 H35B 109.5 . . ?
C10 C15 H35C 109.5 . . ?
H35A C15 H35B 109.5 . . ?
H35A C15 H35C 109.5 . . ?
H35B C15 H35C 109.5 . . ?
C11 C16 H34A 109.5 . . ?
C11 C16 H34B 109.5 . . ?
C11 C16 H34C 109.5 . . ?
H34A C16 H34B 109.5 . . ?
H34A C16 H34C 109.5 . . ?
H34B C16 H34C 109.5 . . ?
C12 C17 H33A 109.5 . . ?
C12 C17 H33B 109.5 . . ?
C12 C17 H33C 109.5 . . ?
H33A C17 H33B 109.5 . . ?
H33A C17 H33C 109.5 . . ?
H33B C17 H33C 109.5 . . ?
C13 C18 H37A 109.5 . . ?
C13 C18 H37B 109.5 . . ?
C13 C18 H37C 109.5 . . ?
H37A C18 H37B 109.5 . . ?
H37A C18 H37C 109.5 . . ?
H37B C18 H37C 109.5 . . ?
C14 C19 H36A 109.5 . . ?
C14 C19 H36B 109.5 . . ?
C14 C19 H36C 109.5 . . ?
H36A C19 H36B 109.5 . . ?
H36A C19 H36C 109.5 . . ?
H36B C19 H36C 109.5 . . ?
C21 C20 C25 117.3(2) . . ?
C21 C20 P1 118.44(18) . . ?
C25 C20 P1 124.2(2) . . ?
C20 C21 H11 119.2 . . ?
C22 C21 C20 121.5(2) . . ?
C22 C21 H11 119.2 . . ?
C21 C22 H12 119.8 . . ?
C23 C22 C21 120.3(3) . . ?
C23 C22 H12 119.8 . . ?
C22 C23 H13 120.3 . . ?
C22 C23 C24 119.4(3) . . ?
C24 C23 H13 120.3 . . ?
C23 C24 H14 119.7 . . ?
C23 C24 C25 120.7(3) . . ?
C25 C24 H14 119.7 . . ?
C20 C25 H15 119.6 . . ?
C24 C25 C20 120.7(3) . . ?
C24 C25 H15 119.6 . . ?
C27 C26 P1 122.4(2) . . ?
C31 C26 C27 118.3(2) . . ?
C31 C26 P1 119.19(19) . . ?
C26 C27 H27 119.5 . . ?
C28 C27 C26 121.0(3) . . ?
C28 C27 H27 119.5 . . ?
C27 C28 H26 120.0 . . ?
C27 C28 C29 120.1(3) . . ?
C29 C28 H26 120.0 . . ?
C28 C29 H25 120.2 . . ?
C30 C29 C28 119.7(3) . . ?
C30 C29 H25 120.2 . . ?
C29 C30 H24 119.7 . . ?
C29 C30 C31 120.6(3) . . ?
C31 C30 H24 119.7 . . ?
C26 C31 H23 119.8 . . ?
C30 C31 C26 120.5(3) . . ?
C30 C31 H23 119.8 . . ?
C33 C32 P1 117.92(19) . . ?
C37 C32 C33 117.7(2) . . ?
C37 C32 P1 124.40(19) . . ?
C32 C33 H17 119.2 . . ?
C34 C33 C32 121.5(3) . . ?
C34 C33 H17 119.2 . . ?
C33 C34 H18 120.1 . . ?
C35 C34 C33 119.7(3) . . ?
C35 C34 H18 120.1 . . ?
C34 C35 H19 120.1 . . ?
C36 C35 C34 119.9(3) . . ?
C36 C35 H19 120.1 . . ?
C35 C36 H20 119.7 . . ?
C35 C36 C37 120.6(3) . . ?
C37 C36 H20 119.7 . . ?
C32 C37 H21 119.7 . . ?
C36 C37 C32 120.6(3) . . ?
C36 C37 H21 119.7 . . ?
C20 P1 Ru1 120.94(8) . . ?
C26 P1 C20 97.97(11) . . ?
C26 P1 Ru1 116.39(8) . . ?
C32 P1 C20 101.26(11) . . ?
C32 P1 C26 104.22(11) . . ?
C32 P1 Ru1 113.43(8) . . ?
B1 Ru1 C10 112.48(11) . . ?
B1 Ru1 C11 105.74(11) . . ?
B1 Ru1 C12 130.06(11) . . ?
B1 Ru1 C13 166.96(10) . . ?
B1 Ru1 C14 144.54(11) . . ?
B1 Ru1 H1A 38.4(8) . . ?
B1 Ru1 H1B 39.1(8) . . ?
B1 Ru1 P1 93.26(8) . . ?
C10 Ru1 C11 36.95(11) . . ?
C10 Ru1 C13 62.10(10) . . ?
C10 Ru1 C14 37.64(11) . . ?
C10 Ru1 H1A 126.8(8) . . ?
C10 Ru1 H1B 95.6(8) . . ?
C10 Ru1 P1 144.43(10) . . ?
C11 Ru1 C13 62.46(10) . . ?
C11 Ru1 H1A 98.0(8) . . ?
C11 Ru1 H1B 113.9(8) . . ?
C11 Ru1 P1 156.82(8) . . ?
C12 Ru1 C10 62.50(10) . . ?
C12 Ru1 C11 38.03(10) . . ?
C12 Ru1 C13 37.13(10) . . ?
C12 Ru1 C14 62.73(10) . . ?
C12 Ru1 H1A 101.2(8) . . ?
C12 Ru1 H1B 151.8(8) . . ?
C12 Ru1 P1 118.92(7) . . ?
C13 Ru1 H1A 133.6(8) . . ?
C13 Ru1 H1B 148.5(8) . . ?
C13 Ru1 P1 97.07(7) . . ?
C14 Ru1 C11 62.74(11) . . ?
C14 Ru1 C13 37.28(10) . . ?
C14 Ru1 H1A 160.6(8) . . ?
C14 Ru1 H1B 111.6(8) . . ?
C14 Ru1 P1 108.34(8) . . ?
H1A Ru1 H1B 77.1(12) . . ?
P1 Ru1 H1A 88.6(8) . . ?
P1 Ru1 H1B 89.2(8) . . ?

loop_
_geom_bond_atom_site_label_1
_geom_bond_atom_site_label_2
_geom_bond_distance
_geom_bond_site_symmetry_2
_geom_bond_publ_flag
B1 C1 1.589(4) . ?
B1 H1A 1.36(2) . ?
B1 H1B 1.38(2) . ?
B1 H1C 1.09(2) . ?
B1 Ru1 2.192(3) . ?
C1 C2 1.401(4) . ?
C1 C6 1.392(4) . ?
C2 C3 1.395(4) . ?
C2 C7 1.521(4) . ?
C3 H3 0.9500 . ?
C3 C4 1.369(5) . ?
C4 H4 0.9500 . ?
C4 C5 1.362(5) . ?
C5 H5 0.9500 . ?
C5 C6 1.386(4) . ?
C6 H6 0.9500 . ?
C7 H7 1.0000 . ?
C7 C8 1.518(5) . ?
C7 C9 1.501(5) . ?
C8 H8A 0.9800 . ?
C8 H8B 0.9800 . ?
C8 H8C 0.9800 . ?
C9 H9A 0.9800 . ?
C9 H9B 0.9800 . ?
C9 H9C 0.9800 . ?
C10 C11 1.403(4) . ?
C10 C14 1.427(4) . ?
C10 C15 1.516(4) . ?
C10 Ru1 2.210(3) . ?
C11 C12 1.443(4) . ?
C11 C16 1.497(4) . ?
C11 Ru1 2.218(3) . ?
C12 C13 1.417(4) . ?
C12 C17 1.491(4) . ?
C12 Ru1 2.209(2) . ?
C13 C14 1.424(4) . ?
C13 C18 1.496(4) . ?
C13 Ru1 2.240(3) . ?
C14 C19 1.499(4) . ?
C14 Ru1 2.214(3) . ?
C15 H35A 0.9800 . ?
C15 H35B 0.9800 . ?
C15 H35C 0.9800 . ?
C16 H34A 0.9800 . ?
C16 H34B 0.9800 . ?
C16 H34C 0.9800 . ?
C17 H33A 0.9800 . ?
C17 H33B 0.9800 . ?
C17 H33C 0.9800 . ?
C18 H37A 0.9800 . ?
C18 H37B 0.9800 . ?
C18 H37C 0.9800 . ?
C19 H36A 0.9800 . ?
C19 H36B 0.9800 . ?
C19 H36C 0.9800 . ?
C20 C21 1.387(3) . ?
C20 C25 1.391(3) . ?
C20 P1 1.846(2) . ?
C21 H11 0.9500 . ?
C21 C22 1.380(4) . ?
C22 H12 0.9500 . ?
C22 C23 1.368(4) . ?
C23 H13 0.9500 . ?
C23 C24 1.369(4) . ?
C24 H14 0.9500 . ?
C24 C25 1.387(4) . ?
C25 H15 0.9500 . ?
C26 C27 1.394(3) . ?
C26 C31 1.386(3) . ?
C26 P1 1.841(2) . ?
C27 H27 0.9500 . ?
C27 C28 1.377(4) . ?
C28 H26 0.9500 . ?
C28 C29 1.378(4) . ?
C29 H25 0.9500 . ?
C29 C30 1.374(4) . ?
C30 H24 0.9500 . ?
C30 C31 1.383(4) . ?
C31 H23 0.9500 . ?
C32 C33 1.394(3) . ?
C32 C37 1.391(3) . ?
C32 P1 1.829(3) . ?
C33 H17 0.9500 . ?
C33 C34 1.383(4) . ?
C34 H18 0.9500 . ?
C34 C35 1.377(4) . ?
C35 H19 0.9500 . ?
C35 C36 1.370(4) . ?
C36 H20 0.9500 . ?
C36 C37 1.389(4) . ?
C37 H21 0.9500 . ?
P1 Ru1 2.3044(7) . ?
Ru1 H1A 1.65(2) . ?
Ru1 H1B 1.68(2) . ?

loop_
_geom_torsion_atom_site_label_1
_geom_torsion_atom_site_label_2
_geom_torsion_atom_site_label_3
_geom_torsion_atom_site_label_4
_geom_torsion
_geom_torsion_site_symmetry_1
_geom_torsion_site_symmetry_2
_geom_torsion_site_symmetry_3
_geom_torsion_site_symmetry_4
_geom_torsion_publ_flag
B1 C1 C2 C3 -173.7(3) . . . . ?
B1 C1 C2 C7 3.9(4) . . . . ?
B1 C1 C6 C5 172.9(3) . . . . ?
C1 C2 C3 C4 1.2(4) . . . . ?
C1 C2 C7 C8 102.4(4) . . . . ?
C1 C2 C7 C9 -131.3(3) . . . . ?
C2 C1 C6 C5 -0.8(4) . . . . ?
C2 C3 C4 C5 -0.9(5) . . . . ?
C3 C2 C7 C8 -80.0(4) . . . . ?
C3 C2 C7 C9 46.4(4) . . . . ?
C3 C4 C5 C6 -0.1(5) . . . . ?
C4 C5 C6 C1 1.0(5) . . . . ?
C6 C1 C2 C3 -0.3(4) . . . . ?
C6 C1 C2 C7 177.4(3) . . . . ?
C7 C2 C3 C4 -176.5(3) . . . . ?
C10 C11 C12 C13 1.7(3) . . . . ?
C10 C11 C12 C17 171.5(3) . . . . ?
C10 C11 C12 Ru1 -62.18(19) . . . . ?
C11 C10 C14 C13 -1.5(3) . . . . ?
C11 C10 C14 C19 -170.2(3) . . . . ?
C11 C10 C14 Ru1 62.2(2) . . . . ?
C11 C12 C13 C14 -2.6(3) . . . . ?
C11 C12 C13 C18 170.9(2) . . . . ?
C11 C12 C13 Ru1 -63.01(18) . . . . ?
C12 C13 C14 C10 2.6(3) . . . . ?
C12 C13 C14 C19 171.0(3) . . . . ?
C12 C13 C14 Ru1 -60.30(18) . . . . ?
C14 C10 C11 C12 -0.1(3) . . . . ?
C14 C10 C11 C16 174.3(3) . . . . ?
C14 C10 C11 Ru1 -61.88(19) . . . . ?
C15 C10 C11 C12 -174.5(3) . . . . ?
C15 C10 C11 C16 -0.1(5) . . . . ?
C15 C10 C11 Ru1 123.7(3) . . . . ?
C15 C10 C14 C13 173.0(3) . . . . ?
C15 C10 C14 C19 4.3(4) . . . . ?
C15 C10 C14 Ru1 -123.3(3) . . . . ?
C16 C11 C12 C13 -172.8(3) . . . . ?
C16 C11 C12 C17 -3.0(4) . . . . ?
C16 C11 C12 Ru1 123.3(3) . . . . ?
C17 C12 C13 C14 -172.1(3) . . . . ?
C17 C12 C13 C18 1.4(4) . . . . ?
C17 C12 C13 Ru1 127.5(3) . . . . ?
C18 C13 C14 C10 -170.9(2) . . . . ?
C18 C13 C14 C19 -2.5(4) . . . . ?
C18 C13 C14 Ru1 126.2(3) . . . . ?
C20 C21 C22 C23 0.1(4) . . . . ?
C21 C20 C25 C24 -0.2(4) . . . . ?
C21 C20 P1 C26 51.2(2) . . . . ?
C21 C20 P1 C32 157.52(19) . . . . ?
C21 C20 P1 Ru1 -76.2(2) . . . . ?
C21 C22 C23 C24 -0.5(4) . . . . ?
C22 C23 C24 C25 0.5(4) . . . . ?
C23 C24 C25 C20 -0.1(4) . . . . ?
C25 C20 C21 C22 0.3(4) . . . . ?
C25 C20 P1 C26 -128.6(2) . . . . ?
C25 C20 P1 C32 -22.3(2) . . . . ?
C25 C20 P1 Ru1 104.0(2) . . . . ?
C26 C27 C28 C29 0.7(4) . . . . ?
C27 C26 C31 C30 1.6(4) . . . . ?
C27 C26 P1 C20 42.8(2) . . . . ?
C27 C26 P1 C32 -61.0(2) . . . . ?
C27 C26 P1 Ru1 173.31(19) . . . . ?
C27 C28 C29 C30 -0.1(5) . . . . ?
C28 C29 C30 C31 0.3(5) . . . . ?
C29 C30 C31 C26 -1.1(4) . . . . ?
C31 C26 C27 C28 -1.4(4) . . . . ?
C31 C26 P1 C20 -132.6(2) . . . . ?
C31 C26 P1 C32 123.6(2) . . . . ?
C31 C26 P1 Ru1 -2.1(2) . . . . ?
C32 C33 C34 C35 -1.2(4) . . . . ?
C33 C32 C37 C36 0.2(4) . . . . ?
C33 C32 P1 C20 76.1(2) . . . . ?
C33 C32 P1 C26 177.4(2) . . . . ?
C33 C32 P1 Ru1 -55.1(2) . . . . ?
C33 C34 C35 C36 0.7(5) . . . . ?
C34 C35 C36 C37 0.2(5) . . . . ?
C35 C36 C37 C32 -0.7(4) . . . . ?
C37 C32 C33 C34 0.8(4) . . . . ?
C37 C32 P1 C20 -105.2(2) . . . . ?
C37 C32 P1 C26 -3.8(2) . . . . ?
C37 C32 P1 Ru1 123.7(2) . . . . ?
P1 C20 C21 C22 -179.6(2) . . . . ?
P1 C20 C25 C24 179.6(2) . . . . ?
P1 C26 C27 C28 -176.9(2) . . . . ?
P1 C26 C31 C30 177.2(2) . . . . ?
P1 C32 C33 C34 179.6(2) . . . . ?
P1 C32 C37 C36 -178.6(2) . . . . ?
Ru1 B1 C1 C2 -113.9(3) . . . . ?
Ru1 B1 C1 C6 72.8(3) . . . . ?
Ru1 C10 C11 C12 61.81(18) . . . . ?
Ru1 C10 C11 C16 -123.8(3) . . . . ?
Ru1 C10 C14 C13 -63.74(18) . . . . ?
Ru1 C10 C14 C19 127.6(3) . . . . ?
Ru1 C11 C12 C13 63.86(18) . . . . ?
Ru1 C11 C12 C17 -126.3(3) . . . . ?
Ru1 C12 C13 C14 60.37(18) . . . . ?
Ru1 C12 C13 C18 -126.1(3) . . . . ?
Ru1 C13 C14 C10 62.88(19) . . . . ?
Ru1 C13 C14 C19 -128.7(3) . . . . ?
